data_1520678
loop_
_publ_author_name
'Gorbitz, Carl Henrik'
'Husdal, Johanne'

_publ_section_title
;
 Cocrystallizing Agents for Amino Acids. II. The Crystal Structures of
 L-Histidine.4,5-Imidazoledicarboxylic Acid (1:1) and L-Lysine.4,5-
 Imidazoledicarboxylic Acid (1:1)
;
_journal_name_full 'Acta Chemica Scandinavica'
_journal_page_first 218
_journal_page_last 226
_journal_paper_doi 10.3891/acta.chem.scand.52-0218
_journal_volume 52
_journal_year 1998
_chemical_formula_sum 'C11 H13 N5 O6'
_chemical_formula_weight 311.29
_space_group_IT_number 4
_symmetry_cell_setting monoclinic
_symmetry_Int_Tables_number 4
_symmetry_space_group_name_Hall 'P 2yb'
_symmetry_space_group_name_H-M 'P 1 21 1'
_cell_angle_alpha 90
_cell_angle_beta 110.19(1)
_cell_angle_gamma 90
_cell_formula_units_Z 2
_cell_length_a 8.921(2)
_cell_length_b 6.656(1)
_cell_length_c 12.040(2)
_cell_volume 671.0(2)
_diffrn_ambient_temperature 120
_diffrn_radiation_probe x-ray
_diffrn_radiation_type MoK\a
_diffrn_radiation_wavelength 0.71069
_exptl_crystal_density_diffrn 1.541
_refine_ls_goodness_of_fit_ref 2.16
_refine_ls_number_parameters 250
_refine_ls_number_reflns 2857
_refine_ls_R_factor_gt 0.035
_refine_ls_wR_factor_gt 0.041
_cod_data_source_file Acta-Chem-Scand-1998-52-218-226-1.cif
_cod_data_source_block 1
_cod_original_sg_symbol_H-M 'P 21'
_cod_database_code 1520678

loop_
_symmetry_equiv_pos_site_id
_symmetry_equiv_pos_as_xyz
1 x,y,z
2 -x,1/2+y,-z

loop_
_atom_site_label
_atom_site_type_symbol
_atom_site_thermal_displace_type
_atom_site_fract_x
_atom_site_fract_y
_atom_site_fract_z
_atom_site_occupancy
_atom_site_U_iso_or_equiv
_atom_site_calc_flag
_atom_site_refinement_flags
_atom_site_disorder_assembly
_atom_site_disorder_group
O1A O Uiso 0.40595(12) 0.21710 0.46048(9) 1.000 0.0230 . . . .
O2A O Uiso 0.63312(12) 0.2494(3) 0.61323(8) 1.000 0.0210 . . . .
NSA N Uiso 0.99609(14) 0.2149(3) 0.39237(10) 1.000 0.0150 . . . .
N1A N Uiso 0.54983(16) 0.0257(3) 0.32656(11) 1.000 0.0140 . . . .
N2A N Uiso 0.95975(14) 0.2533(3) 0.20688(10) 1.000 0.0150 . . . .
C1A C Uiso 0.55251(16) 0.2039(4) 0.50709(11) 1.000 0.0150 . . . .
C2A C Uiso 0.65141(16) 0.1400(3) 0.43148(12) 1.000 0.0130 . . . .
C3A C Uiso 0.72004(19) 0.3294(4) 0.39381(13) 1.000 0.0180 . . . .
C4A C Uiso 0.83451(17) 0.2837(4) 0.33196(12) 1.000 0.0140 . . . .
C5A C Uiso 0.81308(16) 0.2597(4) 0.21537(11) 1.000 0.0150 . . . .
C6A C Uiso 1.06889(17) 0.2125(4) 0.31479(11) 1.000 0.0160 . . . .
O1B O Uiso 0.71630(13) 0.6934(3) -0.14886(8) 1.000 0.0250 . . . .
O2B O Uiso 0.60480(12) 0.7342(4) -0.01194(9) 1.000 0.0270 . . . .
O3B O Uiso 0.92676(14) 0.7703(3) 0.36130(9) 1.000 0.0220 . . . .
O4B O Uiso 0.69679(13) 0.7706(3) 0.20736(9) 1.000 0.0220 . . . .
N1B N Uiso 1.09844(14) 0.7041(3) 0.21110(10) 1.000 0.0160 . . . .
N3B N Uiso 1.02139(15) 0.6755(3) 0.01598(10) 1.000 0.0170 . . . .
C2B C Uiso 1.14432(17) 0.6781(4) 0.11639(12) 1.000 0.0190 . . . .
C4B C Uiso 0.88907(16) 0.7025(4) 0.04873(11) 1.000 0.0140 . . . .
C5B C Uiso 0.93640(16) 0.7204(4) 0.17095(11) 1.000 0.0140 . . . .
C6B C Uiso 0.72960(17) 0.7095(4) -0.04463(11) 1.000 0.0180 . . . .
C7B C Uiso 0.84821(17) 0.7553(4) 0.25424(12) 1.000 0.0160 . . . .

loop_
_geom_angle_atom_site_label_1
_geom_angle_atom_site_label_2
_geom_angle_atom_site_label_3
_geom_angle
_geom_angle_site_symmetry_1
_geom_angle_site_symmetry_2
_geom_angle_site_symmetry_3
_geom_angle_publ_flag
C4A NSA C6A 107.38(12) . . . yes
C5A N2A C6A 109.19(12) . . . yes
C2B N1B C5B 107.75(12) . . . yes
C2B N3B C4B 104.98(12) . . . yes
O1A C1A C2A 119.12(12) . . . yes
O1A C1A O2A 125.74(15) . . . yes
O2A C1A C2A 115.03(13) . . . yes
N1A C2A C3A 110.95(12) . . . yes
N1A C2A C1A 109.91(13) . . . yes
C1A C2A C3A 108.53(17) . . . no
C2A C3A C4A 113.1(2) . . . no
NSA C4A C5A 104.04(14) . . . yes
NSA C4A C3A 123.36(12) . . . yes
C3A C4A C5A 131.65(14) . . . no
N2A C5A C4A 106.73(12) . . . yes
NSA C6A N2A 108.21(14) . . . yes
N1B C2B N3B 112.12(14) . . . yes
N3B C4B C5B 109.69(12) . . . yes
N3B C4B C6B 118.73(12) . . . yes
C5B C4B C6B 131.59(14) . . . no
N1B C5B C4B 105.47(13) . . . yes
N1B C5B C7B 121.05(12) . . . yes
C4B C5B C7B 133.47(14) . . . no
O1B C6B O2B 121.75(13) . . . yes
O1B C6B C4B 120.28(14) . . . yes
O2B C6B C4B 117.97(12) . . . yes
O3B C7B O4B 125.83(15) . . . yes
O3B C7B C5B 118.13(14) . . . yes
O4B C7B C5B 116.03(12) . . . yes

loop_
_geom_bond_atom_site_label_1
_geom_bond_atom_site_label_2
_geom_bond_distance
_geom_bond_site_symmetry_1
_geom_bond_site_symmetry_2
_geom_bond_publ_flag
O1A C1A 1.2352(19) . . yes
O2A C1A 1.2679(17) . . yes
O1B C6B 1.2238(16) . . yes
O2B C6B 1.313(2) . . yes
O3B C7B 1.2406(17) . . yes
O4B C7B 1.276(2) . . yes
NSA C4A 1.447(2) . . yes
NSA C6A 1.3089(19) . . yes
N1A C2A 1.485(2) . . yes
N2A C5A 1.348(2) . . yes
N2A C6A 1.3552(19) . . yes
N1B C2B 1.3491(19) . . yes
N1B C5B 1.361(2) . . yes
N3B C2B 1.3226(19) . . yes
N3B C4B 1.379(2) . . yes
C1A C2A 1.531(2) . . no
C2A C3A 1.537(3) . . no
C3A C4A 1.488(2) . . no
C4A C5A 1.3592(19) . . no
C4B C5B 1.3889(18) . . no
C4B C6B 1.478(2) . . no
C5B C7B 1.491(2) . . no

loop_
_geom_torsion_atom_site_label_1
_geom_torsion_atom_site_label_2
_geom_torsion_atom_site_label_3
_geom_torsion_atom_site_label_4
_geom_torsion
_geom_torsion_site_symmetry_1
_geom_torsion_site_symmetry_2
_geom_torsion_site_symmetry_3
_geom_torsion_site_symmetry_4
_geom_torsion_publ_flag
C6A NSA C4A C3A -172.6(2) . . . . no
C6A NSA C4A C5A 17.4(3) . . . . no
C4A NSA C6A N2A -6.7(3) . . . . no
C6A N2A C5A C4A 18.1(3) . . . . no
C5A N2A C6A NSA -6.7(3) . . . . no
C5B N1B C2B N3B -0.3(3) . . . . no
C2B N1B C5B C4B 0.1(3) . . . . no
C2B N1B C5B C7B -178.6(2) . . . . no
C2B N3B C4B C6B 179.3(2) . . . . no
C2B N3B C4B C5B -0.2(3) . . . . no
C4B N3B C2B N1B 0.3(3) . . . . no
O2A C1A C2A N1A 160.5(2) . . . . no
O1A C1A C2A C3A 98.3(2) . . . . no
O1A C1A C2A N1A -23.2(3) . . . . no
O2A C1A C2A C3A -78.0(2) . . . . no
C1A C2A C3A C4A 173.03(12) . . . . no
N1A C2A C3A C4A -66.12(17) . . . . no
C2A C3A C4A NSA -75.4(3) . . . . no
C2A C3A C4A C5A 91.6(3) . . . . no
C3A C4A C5A N2A 170.1(3) . . . . no
NSA C4A C5A N2A -21.1(3) . . . . no
N3B C4B C5B N1B 0.1(3) . . . . no
N3B C4B C5B C7B 178.5(3) . . . . no
C6B C4B C5B N1B -179.3(3) . . . . no
C6B C4B C5B C7B -0.9(5) . . . . no
N3B C4B C6B O1B -0.7(4) . . . . no
N3B C4B C6B O2B 179.6(2) . . . . no
C5B C4B C6B O1B 178.7(3) . . . . no
C5B C4B C6B O2B -1.0(4) . . . . no
N1B C5B C7B O3B 0.4(4) . . . . no
N1B C5B C7B O4B 179.2(2) . . . . no
C4B C5B C7B O3B -177.8(3) . . . . no
C4B C5B C7B O4B 1.0(4) . . . . no
